data_7059234
loop_
_publ_author_name
'Yadav, Reena'
'Singh, Suryabhan'
'Trivedi, Manoj'
'Kociok-K\"ohn, Gabriele'
'Rath, Nigam P.'
'K\"ohn, Randolf D.'
'Muddassir, Mohd.'
'Kumar, Abhinav'

_publ_section_title
;
 New main-group ferrocenyldithiocarbamates and conversion to ferrocene
 oxazolidine-2-thione and -2-one
;
_journal_issue 8
_journal_name_full 'New Journal of Chemistry'
_journal_page_first 3268
_journal_page_last 3277
_journal_paper_doi 10.1039/C9NJ06139H
_journal_volume 44
_journal_year 2020
_chemical_formula_sum 'C56 H66 Fe4 N4 O6 Pb S6'
_chemical_formula_weight 1514.07
_space_group_crystal_system orthorhombic
_space_group_IT_number 60
_space_group_name_Hall '-P 2n 2ab'
_space_group_name_H-M_alt 'P b c n'
_atom_sites_solution_hydrogens mixed
_audit_creation_method SHELXL-2014/7
_audit_update_record
;
2016-04-13 deposited with the CCDC.	2020-01-23 downloaded from the CCDC.
;
_cell_angle_alpha 90
_cell_angle_beta 90
_cell_angle_gamma 90
_cell_formula_units_Z 4
_cell_length_a 13.3801(5)
_cell_length_b 12.1406(3)
_cell_length_c 36.1701(7)
_cell_measurement_reflns_used 6652
_cell_measurement_temperature 150(2)
_cell_measurement_theta_max 27.9280
_cell_measurement_theta_min 3.6810
_cell_volume 5875.6(3)
_computing_cell_refinement
;
CrysAlisPro, Agilent Technologies,
Version 1.171.37.33 (release 27-03-2014 CrysAlis171 .NET)
(compiled Mar 27 2014,17:12:48)
;
_computing_data_collection
;
CrysAlisPro, Agilent Technologies,
Version 1.171.37.33 (release 27-03-2014 CrysAlis171 .NET)
(compiled Mar 27 2014,17:12:48)
;
_computing_data_reduction
;
CrysAlisPro, Agilent Technologies,
Version 1.171.37.33 (release 27-03-2014 CrysAlis171 .NET)
(compiled Mar 27 2014,17:12:48)
;
_computing_molecular_graphics 'ORTEP3 for Windows - Farrugia, L. J. J. Appl. Crystallogr. 1997, 30, 565'
_computing_publication_material
;
 'WinGX publication routines, Farrugia, 
 L. J., J. Appl. Crystallogr., 1999, 32, 837-838
;
_computing_structure_refinement
;
 SHELXL-2014/7 (Sheldrick, 2014)
 Sheldrick GM (2008) Acta Crystallogr A64:112--122 and 
 C. B. H\"ubschle, G. M. Sheldrick and B. Dittrich
 ShelXle: a Qt graphical user interface for SHELXL
 J. Appl. Cryst., 44, (2011) 1281-1284.
;
_computing_structure_solution
; 
 SIR97- Altomare A., Burla M.C., Camalli M., Cascarano G.L., Giacovazzo C. , 
 Guagliardi A., Moliterni A.G.G., Polidori G.,Spagna R. 
 (1999) J. Appl. Cryst. 32, 115-119
;
_diffrn_ambient_temperature 150(2)
_diffrn_detector 'CCD plate'
_diffrn_detector_area_resol_mean 16.2300
_diffrn_detector_type EosS2
_diffrn_measured_fraction_theta_full 0.998
_diffrn_measured_fraction_theta_max 0.854
_diffrn_measurement_device 'four-circle diffractometer'
_diffrn_measurement_device_type 'SuperNova, Dual, Cu at zero, EosS2'
_diffrn_radiation_monochromator mirror
_diffrn_radiation_probe x-ray
_diffrn_radiation_type 'Mo K\a'
_diffrn_radiation_wavelength 0.71073
_diffrn_reflns_av_R_equivalents 0.0464
_diffrn_reflns_av_unetI/netI 0.0570
_diffrn_reflns_Laue_measured_fraction_full 0.998
_diffrn_reflns_Laue_measured_fraction_max 0.854
_diffrn_reflns_limit_h_max 16
_diffrn_reflns_limit_h_min -11
_diffrn_reflns_limit_k_max 15
_diffrn_reflns_limit_k_min -14
_diffrn_reflns_limit_l_max 43
_diffrn_reflns_limit_l_min -49
_diffrn_reflns_number 20096
_diffrn_reflns_point_group_measured_fraction_full 0.998
_diffrn_reflns_point_group_measured_fraction_max 0.854
_diffrn_reflns_theta_full 25.242
_diffrn_reflns_theta_max 29.376
_diffrn_reflns_theta_min 3.356
_diffrn_source 'SuperNova (Mo) X-ray Source'
_exptl_absorpt_coefficient_mu 4.085
_exptl_absorpt_correction_T_max 1.00000
_exptl_absorpt_correction_T_min 0.50572
_exptl_absorpt_correction_type multi-scan
_exptl_absorpt_process_details
;
CrysAlisPro, Agilent Technologies,
Version 1.171.37.33 (release 27-03-2014 CrysAlis171 .NET)
(compiled Mar 27 2014,17:12:48)
Empirical absorption correction using spherical harmonics,
 implemented in SCALE3 ABSPACK scaling algorithm.
;
_exptl_crystal_colour yellow
_exptl_crystal_density_diffrn 1.712
_exptl_crystal_description prism
_exptl_crystal_F_000 3040
_exptl_crystal_size_max 0.100
_exptl_crystal_size_mid 0.050
_exptl_crystal_size_min 0.050
_refine_diff_density_max 1.328
_refine_diff_density_min -1.595
_refine_diff_density_rms 0.126
_refine_ls_extinction_method none
_refine_ls_goodness_of_fit_ref 1.047
_refine_ls_hydrogen_treatment mixed
_refine_ls_matrix_type full
_refine_ls_number_parameters 357
_refine_ls_number_reflns 6912
_refine_ls_number_restraints 4
_refine_ls_restrained_S_all 1.047
_refine_ls_R_factor_all 0.0645
_refine_ls_R_factor_gt 0.0435
_refine_ls_shift/su_max 0.000
_refine_ls_shift/su_mean 0.000
_refine_ls_structure_factor_coef Fsqd
_refine_ls_weighting_details 'w=1/[\s^2^(Fo^2^)+(0.0288P)^2^+10.8179P] where P=(Fo^2^+2Fc^2^)/3'
_refine_ls_weighting_scheme calc
_refine_ls_wR_factor_gt 0.0846
_refine_ls_wR_factor_ref 0.0937
_reflns_Friedel_coverage 0.000
_reflns_number_gt 5279
_reflns_number_total 6912
_reflns_threshold_expression 'I > 2\s(I)'
_cod_data_source_file c9nj06139h3.cif
_cod_data_source_block 1
_cod_depositor_comments
;Adding full bibliography for 7059233--7059237.cif.

 Adding full bibliography for 7059233--7059237.cif.
;
_cod_database_code 7059234
_shelx_shelxl_version_number 2014/7
_shelx_space_group_comment
;
The symmetry employed for this shelxl refinement is uniquely defined
by the following loop, which should always be used as a source of
symmetry information in preference to the above space-group names.
They are only intended as comments.
;
_shelx_estimated_absorpt_t_min 0.685
_shelx_estimated_absorpt_t_max 0.822

loop_
_space_group_symop_operation_xyz
'x, y, z'
'-x+1/2, -y+1/2, z+1/2'
'x+1/2, -y+1/2, -z'
'-x, y, -z+1/2'
'-x, -y, -z'
'x-1/2, y-1/2, -z-1/2'
'-x-1/2, y-1/2, z'
'x, -y, z-1/2'

loop_
_atom_site_label
_atom_site_type_symbol
_atom_site_fract_x
_atom_site_fract_y
_atom_site_fract_z
_atom_site_U_iso_or_equiv
_atom_site_adp_type
_atom_site_occupancy
_atom_site_site_symmetry_order
_atom_site_calc_flag
_atom_site_refinement_flags_posn
_atom_site_refinement_flags_adp
_atom_site_refinement_flags_occupancy
Pb Pb 0.0000 0.17656(2) 0.2500 0.02315(8) Uani 1 2 d S T P
Fe1 Fe 0.33707(5) 0.40870(6) 0.41680(2) 0.03168(17) Uani 1 1 d . . .
Fe2 Fe 0.34586(5) -0.14941(6) 0.06738(2) 0.02839(17) Uani 1 1 d . . .
S1 S 0.07453(9) 0.27046(9) 0.31772(3) 0.0257(3) Uani 1 1 d . . .
S2 S 0.13970(10) 0.33994(9) 0.24285(3) 0.0248(3) Uani 1 1 d . . .
S3 S 0.13983(11) 0.09483(10) 0.17996(4) 0.0392(3) Uani 1 1 d . . .
N1 N 0.2029(3) 0.4337(3) 0.30506(10) 0.0211(8) Uani 1 1 d . . .
N2 N 0.1724(3) -0.1214(3) 0.16976(10) 0.0232(8) Uani 1 1 d . . .
O1 O 0.1154(4) 0.6088(3) 0.26051(13) 0.0573(12) Uani 1 1 d D . .
H1A H 0.068(4) 0.593(6) 0.2770(16) 0.086 Uiso 1 1 d D U .
O3 O 0.0439(3) -0.0781(3) 0.20535(9) 0.0331(8) Uani 1 1 d . . .
O4 O 0.0316(3) 0.5385(3) 0.19115(13) 0.0539(11) Uani 1 1 d D . .
H4A H 0.024(5) 0.4657(17) 0.1922(18) 0.081 Uiso 1 1 d D U .
H4B H 0.069(5) 0.549(5) 0.2110(13) 0.081 Uiso 1 1 d D U .
C1 C 0.2363(5) 0.4046(6) 0.45890(16) 0.0541(17) Uani 1 1 d . . .
H1 H 0.1801 0.3571 0.4604 0.065 Uiso 1 1 calc R U .
C2 C 0.3319(6) 0.3804(6) 0.47210(15) 0.0627(19) Uani 1 1 d . . .
H2 H 0.3520 0.3145 0.4841 0.075 Uiso 1 1 calc R U .
C3 C 0.3937(5) 0.4733(8) 0.46409(17) 0.074(2) Uani 1 1 d . . .
H3 H 0.4627 0.4809 0.4697 0.089 Uiso 1 1 calc R U .
C4 C 0.3323(6) 0.5519(6) 0.44619(17) 0.0619(19) Uani 1 1 d . . .
H4 H 0.3528 0.6223 0.4376 0.074 Uiso 1 1 calc R U .
C5 C 0.2361(5) 0.5076(6) 0.44335(16) 0.0548(17) Uani 1 1 d . . .
H5 H 0.1801 0.5429 0.4325 0.066 Uiso 1 1 calc R U .
C6 C 0.3953(4) 0.4465(5) 0.36650(14) 0.0385(13) Uani 1 1 d . . .
H6 H 0.4152 0.5175 0.3582 0.046 Uiso 1 1 calc R U .
C7 C 0.4570(4) 0.3683(5) 0.38500(15) 0.0458(15) Uani 1 1 d . . .
H7 H 0.5254 0.3780 0.3913 0.055 Uiso 1 1 calc R U .
C8 C 0.3983(4) 0.2735(5) 0.39234(17) 0.0488(15) Uani 1 1 d . . .
H8 H 0.4205 0.2088 0.4046 0.059 Uiso 1 1 calc R U .
C9 C 0.3013(4) 0.2916(4) 0.37834(14) 0.0366(12) Uani 1 1 d . . .
H9 H 0.2473 0.2408 0.3792 0.044 Uiso 1 1 calc R U .
C10 C 0.2983(4) 0.3991(4) 0.36261(12) 0.0265(10) Uani 1 1 d . . .
C11 C 0.2091(4) 0.4527(4) 0.34536(12) 0.0242(10) Uani 1 1 d . . .
H11A H 0.1478 0.4238 0.3572 0.029 Uiso 1 1 calc R U .
H11B H 0.2119 0.5330 0.3501 0.029 Uiso 1 1 calc R U .
C12 C 0.2629(4) 0.5094(4) 0.28229(13) 0.0288(11) Uani 1 1 d . . .
H12A H 0.2760 0.4755 0.2579 0.035 Uiso 1 1 calc R U .
H12B H 0.3280 0.5232 0.2945 0.035 Uiso 1 1 calc R U .
C13 C 0.2067(4) 0.6193(4) 0.27707(18) 0.0490(16) Uani 1 1 d . . .
H13A H 0.1976 0.6542 0.3016 0.059 Uiso 1 1 calc R U .
H13B H 0.2486 0.6692 0.2619 0.059 Uiso 1 1 calc R U .
C14 C 0.1453(3) 0.3561(3) 0.29030(12) 0.0208(9) Uani 1 1 d . . .
C15 C 0.4441(5) -0.0259(6) 0.0547(2) 0.0610(19) Uani 1 1 d . . .
H15 H 0.4292 0.0498 0.0510 0.073 Uiso 1 1 calc R U .
C16 C 0.4445(4) -0.1109(6) 0.02688(17) 0.0570(18) Uani 1 1 d . . .
H16 H 0.4280 -0.1015 0.0015 0.068 Uiso 1 1 calc R U .
C17 C 0.4735(4) -0.2095(6) 0.04377(17) 0.0533(17) Uani 1 1 d . . .
H17 H 0.4817 -0.2786 0.0318 0.064 Uiso 1 1 calc R U .
C18 C 0.4886(4) -0.1883(6) 0.08188(17) 0.0514(17) Uani 1 1 d . . .
H18 H 0.5081 -0.2410 0.0999 0.062 Uiso 1 1 calc R U .
C19 C 0.4702(4) -0.0774(6) 0.08841(18) 0.0534(17) Uani 1 1 d . . .
H19 H 0.4745 -0.0419 0.1118 0.064 Uiso 1 1 calc R U .
C20 C 0.2524(4) -0.2551(4) 0.09431(13) 0.0317(12) Uani 1 1 d . . .
H20 H 0.2711 -0.3180 0.1084 0.038 Uiso 1 1 calc R U .
C21 C 0.2297(4) -0.2539(4) 0.05618(15) 0.0401(13) Uani 1 1 d . . .
H21 H 0.2312 -0.3158 0.0401 0.048 Uiso 1 1 calc R U .
C22 C 0.2046(4) -0.1460(4) 0.04602(14) 0.0363(12) Uani 1 1 d . . .
H22 H 0.1866 -0.1224 0.0219 0.044 Uiso 1 1 calc R U .
C23 C 0.2105(4) -0.0784(4) 0.07769(14) 0.0304(11) Uani 1 1 d . . .
H23 H 0.1960 -0.0019 0.0787 0.036 Uiso 1 1 calc R U .
C24 C 0.2423(3) -0.1453(4) 0.10810(12) 0.0238(10) Uani 1 1 d . . .
C25 C 0.2611(4) -0.1103(4) 0.14688(12) 0.0259(10) Uani 1 1 d . . .
H25A H 0.3155 -0.1558 0.1574 0.031 Uiso 1 1 calc R U .
H25B H 0.2834 -0.0326 0.1471 0.031 Uiso 1 1 calc R U .
C26 C 0.1306(4) -0.2283(4) 0.17917(14) 0.0324(12) Uani 1 1 d . . .
H26A H 0.1796 -0.2741 0.1927 0.039 Uiso 1 1 calc R U .
H26B H 0.1084 -0.2684 0.1568 0.039 Uiso 1 1 calc R U .
C27 C 0.0437(5) -0.1985(4) 0.20326(19) 0.0576(19) Uani 1 1 d . . .
H27A H -0.0196 -0.2255 0.1923 0.069 Uiso 1 1 calc R U .
H27B H 0.0514 -0.2311 0.2282 0.069 Uiso 1 1 calc R U .
C28 C 0.1201(4) -0.0398(4) 0.18447(12) 0.0245(10) Uani 1 1 d . . .

loop_
_atom_site_aniso_label
_atom_site_aniso_U_11
_atom_site_aniso_U_22
_atom_site_aniso_U_33
_atom_site_aniso_U_23
_atom_site_aniso_U_13
_atom_site_aniso_U_12
Pb 0.02820(14) 0.01880(12) 0.02244(13) 0.000 -0.00419(11) 0.000
Fe1 0.0257(4) 0.0537(4) 0.0156(3) 0.0012(3) -0.0025(3) -0.0047(3)
Fe2 0.0257(4) 0.0402(4) 0.0194(3) 0.0024(3) 0.0034(3) 0.0008(3)
S1 0.0335(7) 0.0280(5) 0.0156(5) 0.0024(5) -0.0010(5) -0.0079(5)
S2 0.0332(7) 0.0246(5) 0.0166(5) 0.0003(4) 0.0000(5) -0.0037(5)
S3 0.0420(8) 0.0256(6) 0.0501(9) -0.0100(6) 0.0119(7) -0.0009(5)
N1 0.024(2) 0.0237(18) 0.0160(18) 0.0005(15) 0.0026(16) -0.0043(15)
N2 0.028(2) 0.0211(18) 0.0200(19) 0.0018(15) 0.0049(17) 0.0001(15)
O1 0.070(3) 0.044(2) 0.057(3) 0.007(2) -0.009(2) 0.004(2)
O3 0.037(2) 0.0341(18) 0.0279(19) -0.0029(15) 0.0116(17) 0.0035(16)
O4 0.055(3) 0.045(2) 0.061(3) 0.004(2) 0.001(2) -0.005(2)
C1 0.041(4) 0.094(5) 0.028(3) -0.004(3) 0.016(3) -0.011(3)
C2 0.075(5) 0.097(5) 0.017(3) 0.010(3) 0.006(3) 0.017(4)
C3 0.038(4) 0.163(8) 0.021(3) -0.025(4) -0.003(3) -0.019(5)
C4 0.086(6) 0.072(4) 0.027(3) -0.021(3) 0.007(4) -0.019(4)
C5 0.060(5) 0.082(5) 0.022(3) -0.013(3) 0.000(3) 0.013(4)
C6 0.025(3) 0.069(4) 0.021(3) -0.004(3) 0.000(2) -0.014(3)
C7 0.021(3) 0.089(4) 0.028(3) -0.003(3) -0.001(2) 0.006(3)
C8 0.045(4) 0.062(4) 0.039(3) 0.003(3) -0.010(3) 0.019(3)
C9 0.045(3) 0.036(3) 0.028(3) 0.001(2) -0.006(3) 0.001(2)
C10 0.026(3) 0.036(2) 0.017(2) -0.002(2) 0.001(2) -0.001(2)
C11 0.030(3) 0.028(2) 0.015(2) -0.0034(18) 0.004(2) -0.0043(19)
C12 0.027(3) 0.037(3) 0.022(2) 0.006(2) 0.001(2) -0.014(2)
C13 0.048(4) 0.045(3) 0.055(4) 0.027(3) -0.015(3) -0.025(3)
C14 0.019(2) 0.027(2) 0.016(2) 0.0005(18) 0.0006(19) 0.0027(18)
C15 0.032(4) 0.067(4) 0.084(6) 0.014(4) 0.014(4) -0.019(3)
C16 0.029(3) 0.112(6) 0.029(3) 0.015(4) 0.014(3) -0.002(3)
C17 0.029(3) 0.093(5) 0.038(3) -0.011(3) 0.000(3) 0.014(3)
C18 0.033(4) 0.093(5) 0.028(3) 0.002(3) 0.003(3) 0.013(3)
C19 0.026(3) 0.093(5) 0.041(4) -0.013(4) 0.005(3) -0.009(3)
C20 0.050(3) 0.024(2) 0.020(2) 0.0017(19) 0.006(2) -0.003(2)
C21 0.047(4) 0.047(3) 0.026(3) -0.009(2) 0.005(3) -0.020(3)
C22 0.031(3) 0.058(3) 0.020(2) 0.012(2) -0.003(2) -0.004(2)
C23 0.029(3) 0.034(3) 0.028(3) 0.008(2) -0.003(2) 0.004(2)
C24 0.021(2) 0.028(2) 0.022(2) 0.0040(19) 0.006(2) -0.0001(18)
C25 0.031(3) 0.026(2) 0.021(2) -0.0015(19) 0.004(2) -0.0028(19)
C26 0.041(3) 0.025(2) 0.032(3) 0.007(2) 0.008(2) 0.000(2)
C27 0.070(4) 0.042(3) 0.061(4) 0.024(3) 0.037(4) 0.010(3)
C28 0.027(3) 0.032(2) 0.014(2) -0.0022(19) -0.003(2) 0.001(2)

loop_
_atom_type_symbol
_atom_type_description
_atom_type_scat_dispersion_real
_atom_type_scat_dispersion_imag
_atom_type_scat_source
C C 0.0033 0.0016 'International Tables Vol C Tables 4.2.6.8 and 6.1.1.4'
H H 0.0000 0.0000 'International Tables Vol C Tables 4.2.6.8 and 6.1.1.4'
N N 0.0061 0.0033 'International Tables Vol C Tables 4.2.6.8 and 6.1.1.4'
O O 0.0106 0.0060 'International Tables Vol C Tables 4.2.6.8 and 6.1.1.4'
S S 0.1246 0.1234 'International Tables Vol C Tables 4.2.6.8 and 6.1.1.4'
Fe Fe 0.3463 0.8444 'International Tables Vol C Tables 4.2.6.8 and 6.1.1.4'
Pb Pb -3.3944 10.1111 'International Tables Vol C Tables 4.2.6.8 and 6.1.1.4'

loop_
_geom_angle_atom_site_label_1
_geom_angle_atom_site_label_2
_geom_angle_atom_site_label_3
_geom_angle
_geom_angle_site_symmetry_1
_geom_angle_site_symmetry_3
S2 Pb S2 87.14(5) 4 .
S2 Pb S1 82.49(3) 4 .
S2 Pb S1 63.71(3) . .
S2 Pb S1 63.71(3) 4 4
S2 Pb S1 82.49(3) . 4
S1 Pb S1 133.36(4) . 4
S2 Pb S3 132.61(3) 4 .
S2 Pb S3 76.02(3) . .
S1 Pb S3 125.12(4) . .
S1 Pb S3 70.28(3) 4 .
S2 Pb S3 76.02(3) 4 4
S2 Pb S3 132.61(3) . 4
S1 Pb S3 70.28(3) . 4
S1 Pb S3 125.12(4) 4 4
S3 Pb S3 145.03(4) . 4
C3 Fe1 C10 158.7(3) . .
C3 Fe1 C2 41.2(3) . .
C10 Fe1 C2 158.8(3) . .
C3 Fe1 C6 121.6(3) . .
C10 Fe1 C6 41.13(19) . .
C2 Fe1 C6 159.0(3) . .
C3 Fe1 C1 68.0(3) . .
C10 Fe1 C1 123.5(2) . .
C2 Fe1 C1 40.2(3) . .
C6 Fe1 C1 158.4(3) . .
C3 Fe1 C7 106.0(3) . .
C10 Fe1 C7 69.0(2) . .
C2 Fe1 C7 122.9(3) . .
C6 Fe1 C7 41.0(2) . .
C1 Fe1 C7 160.1(3) . .
C3 Fe1 C8 121.8(3) . .
C10 Fe1 C8 68.7(2) . .
C2 Fe1 C8 107.8(3) . .
C6 Fe1 C8 68.8(2) . .
C1 Fe1 C8 124.9(3) . .
C7 Fe1 C8 40.8(2) . .
C3 Fe1 C4 40.7(3) . .
C10 Fe1 C4 123.0(3) . .
C2 Fe1 C4 68.3(3) . .
C6 Fe1 C4 106.7(3) . .
C1 Fe1 C4 67.0(3) . .
C7 Fe1 C4 121.7(3) . .
C8 Fe1 C4 157.9(3) . .
C3 Fe1 C9 158.3(3) . .
C10 Fe1 C9 40.90(19) . .
C2 Fe1 C9 123.0(3) . .
C6 Fe1 C9 68.8(2) . .
C1 Fe1 C9 109.7(2) . .
C7 Fe1 C9 68.4(2) . .
C8 Fe1 C9 40.4(2) . .
C4 Fe1 C9 160.0(3) . .
C3 Fe1 C5 67.9(3) . .
C10 Fe1 C5 108.6(2) . .
C2 Fe1 C5 67.3(3) . .
C6 Fe1 C5 122.8(3) . .
C1 Fe1 C5 39.3(2) . .
C7 Fe1 C5 158.0(3) . .
C8 Fe1 C5 160.4(3) . .
C4 Fe1 C5 40.0(3) . .
C9 Fe1 C5 124.9(3) . .
C24 Fe2 C16 165.2(2) . .
C24 Fe2 C19 106.2(2) . .
C16 Fe2 C19 68.7(3) . .
C24 Fe2 C18 117.4(2) . .
C16 Fe2 C18 68.2(2) . .
C19 Fe2 C18 40.0(3) . .
C24 Fe2 C20 41.23(18) . .
C16 Fe2 C20 152.9(3) . .
C19 Fe2 C20 126.5(2) . .
C18 Fe2 C20 107.8(2) . .
C24 Fe2 C23 41.25(18) . .
C16 Fe2 C23 127.8(2) . .
C19 Fe2 C23 118.5(2) . .
C18 Fe2 C23 152.1(2) . .
C20 Fe2 C23 68.55(19) . .
C24 Fe2 C22 69.0(2) . .
C16 Fe2 C22 109.0(2) . .
C19 Fe2 C22 153.2(3) . .
C18 Fe2 C22 166.0(3) . .
C20 Fe2 C22 68.0(2) . .
C23 Fe2 C22 40.46(19) . .
C24 Fe2 C17 152.3(2) . .
C16 Fe2 C17 40.2(3) . .
C19 Fe2 C17 68.0(3) . .
C18 Fe2 C17 40.6(2) . .
C20 Fe2 C17 119.1(3) . .
C23 Fe2 C17 165.7(2) . .
C22 Fe2 C17 128.5(2) . .
C24 Fe2 C15 125.8(3) . .
C16 Fe2 C15 41.4(3) . .
C19 Fe2 C15 40.7(3) . .
C18 Fe2 C15 68.0(3) . .
C20 Fe2 C15 164.2(3) . .
C23 Fe2 C15 107.6(2) . .
C22 Fe2 C15 119.7(3) . .
C17 Fe2 C15 68.3(3) . .
C24 Fe2 C21 68.9(2) . .
C16 Fe2 C21 119.6(2) . .
C19 Fe2 C21 164.7(3) . .
C18 Fe2 C21 128.3(3) . .
C20 Fe2 C21 40.44(19) . .
C23 Fe2 C21 67.9(2) . .
C22 Fe2 C21 40.1(2) . .
C17 Fe2 C21 109.3(3) . .
C15 Fe2 C21 153.8(3) . .
C14 S1 Pb 86.54(15) . .
C14 S2 Pb 91.05(15) . .
C28 S3 Pb 97.47(17) . .
C14 N1 C12 122.3(4) . .
C14 N1 C11 122.6(4) . .
C12 N1 C11 115.1(3) . .
C28 N2 C25 126.3(4) . .
C28 N2 C26 111.7(4) . .
C25 N2 C26 122.0(4) . .
C13 O1 H1A 111(5) . .
C28 O3 C27 108.5(4) . .
H4A O4 H4B 100(3) . .
C5 C1 C2 109.5(6) . .
C5 C1 Fe1 70.8(3) . .
C2 C1 Fe1 69.8(3) . .
C5 C1 H1 125.2 . .
C2 C1 H1 125.2 . .
Fe1 C1 H1 125.7 . .
C1 C2 C3 107.1(6) . .
C1 C2 Fe1 70.0(3) . .
C3 C2 Fe1 69.3(3) . .
C1 C2 H2 126.4 . .
C3 C2 H2 126.4 . .
Fe1 C2 H2 125.8 . .
C4 C3 C2 106.8(6) . .
C4 C3 Fe1 70.0(3) . .
C2 C3 Fe1 69.5(3) . .
C4 C3 H3 126.6 . .
C2 C3 H3 126.6 . .
Fe1 C3 H3 125.5 . .
C5 C4 C3 108.0(6) . .
C5 C4 Fe1 70.3(4) . .
C3 C4 Fe1 69.3(4) . .
C5 C4 H4 126.0 . .
C3 C4 H4 126.0 . .
Fe1 C4 H4 126.0 . .
C1 C5 C4 108.6(6) . .
C1 C5 Fe1 69.9(4) . .
C4 C5 Fe1 69.7(4) . .
C1 C5 H5 125.7 . .
C4 C5 H5 125.7 . .
Fe1 C5 H5 126.3 . .
C7 C6 C10 107.7(5) . .
C7 C6 Fe1 69.6(3) . .
C10 C6 Fe1 69.4(3) . .
C7 C6 H6 126.1 . .
C10 C6 H6 126.1 . .
Fe1 C6 H6 126.5 . .
C8 C7 C6 107.9(5) . .
C8 C7 Fe1 69.7(3) . .
C6 C7 Fe1 69.4(3) . .
C8 C7 H7 126.0 . .
C6 C7 H7 126.0 . .
Fe1 C7 H7 126.4 . .
C9 C8 C7 108.4(5) . .
C9 C8 Fe1 70.1(3) . .
C7 C8 Fe1 69.5(3) . .
C9 C8 H8 125.8 . .
C7 C8 H8 125.8 . .
Fe1 C8 H8 126.1 . .
C8 C9 C10 108.2(5) . .
C8 C9 Fe1 69.5(3) . .
C10 C9 Fe1 69.0(3) . .
C8 C9 H9 125.9 . .
C10 C9 H9 125.9 . .
Fe1 C9 H9 127.2 . .
C9 C10 C6 107.7(5) . .
C9 C10 C11 126.0(4) . .
C6 C10 C11 126.3(4) . .
C9 C10 Fe1 70.1(3) . .
C6 C10 Fe1 69.5(3) . .
C11 C10 Fe1 125.5(3) . .
N1 C11 C10 112.8(4) . .
N1 C11 H11A 109.0 . .
C10 C11 H11A 109.0 . .
N1 C11 H11B 109.0 . .
C10 C11 H11B 109.0 . .
H11A C11 H11B 107.8 . .
N1 C12 C13 110.0(4) . .
N1 C12 H12A 109.7 . .
C13 C12 H12A 109.7 . .
N1 C12 H12B 109.7 . .
C13 C12 H12B 109.7 . .
H12A C12 H12B 108.2 . .
O1 C13 C12 114.1(4) . .
O1 C13 H13A 108.7 . .
C12 C13 H13A 108.7 . .
O1 C13 H13B 108.7 . .
C12 C13 H13B 108.7 . .
H13A C13 H13B 107.6 . .
N1 C14 S1 121.1(3) . .
N1 C14 S2 120.3(3) . .
S1 C14 S2 118.6(3) . .
C19 C15 C16 106.5(6) . .
C19 C15 Fe2 69.0(3) . .
C16 C15 Fe2 68.6(3) . .
C19 C15 H15 126.7 . .
C16 C15 H15 126.7 . .
Fe2 C15 H15 127.3 . .
C17 C16 C15 108.0(6) . .
C17 C16 Fe2 70.6(3) . .
C15 C16 Fe2 70.0(3) . .
C17 C16 H16 126.0 . .
C15 C16 H16 126.0 . .
Fe2 C16 H16 125.0 . .
C16 C17 C18 108.0(6) . .
C16 C17 Fe2 69.2(3) . .
C18 C17 Fe2 69.4(3) . .
C16 C17 H17 126.0 . .
C18 C17 H17 126.0 . .
Fe2 C17 H17 127.0 . .
C19 C18 C17 108.5(6) . .
C19 C18 Fe2 69.7(3) . .
C17 C18 Fe2 70.0(3) . .
C19 C18 H18 125.8 . .
C17 C18 H18 125.8 . .
Fe2 C18 H18 126.1 . .
C18 C19 C15 109.0(6) . .
C18 C19 Fe2 70.4(4) . .
C15 C19 Fe2 70.4(4) . .
C18 C19 H19 125.5 . .
C15 C19 H19 125.5 . .
Fe2 C19 H19 125.3 . .
C21 C20 C24 108.1(4) . .
C21 C20 Fe2 70.0(3) . .
C24 C20 Fe2 68.8(3) . .
C21 C20 H20 126.0 . .
C24 C20 H20 126.0 . .
Fe2 C20 H20 126.8 . .
C22 C21 C20 108.5(4) . .
C22 C21 Fe2 69.8(3) . .
C20 C21 Fe2 69.5(3) . .
C22 C21 H21 125.7 . .
C20 C21 H21 125.7 . .
Fe2 C21 H21 126.5 . .
C21 C22 C23 108.5(4) . .
C21 C22 Fe2 70.1(3) . .
C23 C22 Fe2 69.7(3) . .
C21 C22 H22 125.8 . .
C23 C22 H22 125.8 . .
Fe2 C22 H22 126.0 . .
C22 C23 C24 108.1(4) . .
C22 C23 Fe2 69.9(3) . .
C24 C23 Fe2 68.7(3) . .
C22 C23 H23 126.0 . .
C24 C23 H23 126.0 . .
Fe2 C23 H23 127.0 . .
C20 C24 C23 106.8(4) . .
C20 C24 C25 125.4(4) . .
C23 C24 C25 127.9(4) . .
C20 C24 Fe2 70.0(3) . .
C23 C24 Fe2 70.0(3) . .
C25 C24 Fe2 125.3(3) . .
N2 C25 C24 111.8(4) . .
N2 C25 H25A 109.2 . .
C24 C25 H25A 109.2 . .
N2 C25 H25B 109.2 . .
C24 C25 H25B 109.2 . .
H25A C25 H25B 107.9 . .
N2 C26 C27 102.7(4) . .
N2 C26 H26A 111.2 . .
C27 C26 H26A 111.2 . .
N2 C26 H26B 111.2 . .
C27 C26 H26B 111.2 . .
H26A C26 H26B 109.1 . .
O3 C27 C26 105.6(4) . .
O3 C27 H27A 110.6 . .
C26 C27 H27A 110.6 . .
O3 C27 H27B 110.6 . .
C26 C27 H27B 110.6 . .
H27A C27 H27B 108.7 . .
N2 C28 O3 111.4(4) . .
N2 C28 S3 127.7(4) . .
O3 C28 S3 120.9(3) . .

loop_
_geom_bond_atom_site_label_1
_geom_bond_atom_site_label_2
_geom_bond_distance
_geom_bond_site_symmetry_2
Pb S2 2.7377(12) 4
Pb S2 2.7377(12) .
Pb S1 2.8799(11) .
Pb S1 2.8799(11) 4
Pb S3 3.3019(14) .
Pb S3 3.3019(14) 4
Fe1 C3 2.029(6) .
Fe1 C10 2.031(5) .
Fe1 C2 2.031(6) .
Fe1 C6 2.032(5) .
Fe1 C1 2.034(6) .
Fe1 C7 2.034(6) .
Fe1 C8 2.037(6) .
Fe1 C4 2.038(6) .
Fe1 C9 2.046(5) .
Fe1 C5 2.046(6) .
Fe2 C24 2.023(4) .
Fe2 C16 2.027(5) .
Fe2 C19 2.028(6) .
Fe2 C18 2.037(6) .
Fe2 C20 2.040(5) .
Fe2 C23 2.040(5) .
Fe2 C22 2.042(5) .
Fe2 C17 2.045(6) .
Fe2 C15 2.047(6) .
Fe2 C21 2.047(5) .
S1 C14 1.721(4) .
S2 C14 1.729(4) .
S3 C28 1.664(4) .
N1 C14 1.329(5) .
N1 C12 1.472(5) .
N1 C11 1.478(5) .
N2 C28 1.325(6) .
N2 C25 1.453(6) .
N2 C26 1.455(5) .
O1 C13 1.367(7) .
O1 H1A 0.89(2) .
O3 C28 1.351(5) .
O3 C27 1.464(6) .
O4 H4A 0.891(19) .
O4 H4B 0.888(19) .
C1 C5 1.371(9) .
C1 C2 1.396(9) .
C1 H1 0.9500 .
C2 C3 1.429(10) .
C2 H2 0.9500 .
C3 C4 1.416(10) .
C3 H3 0.9500 .
C4 C5 1.398(9) .
C4 H4 0.9500 .
C5 H5 0.9500 .
C6 C7 1.424(8) .
C6 C10 1.427(7) .
C6 H6 0.9500 .
C7 C8 1.419(8) .
C7 H7 0.9500 .
C8 C9 1.410(7) .
C8 H8 0.9500 .
C9 C10 1.424(7) .
C9 H9 0.9500 .
C10 C11 1.497(6) .
C11 H11A 0.9900 .
C11 H11B 0.9900 .
C12 C13 1.544(7) .
C12 H12A 0.9900 .
C12 H12B 0.9900 .
C13 H13A 0.9900 .
C13 H13B 0.9900 .
C15 C19 1.416(9) .
C15 C16 1.440(9) .
C15 H15 0.9500 .
C16 C17 1.400(9) .
C16 H16 0.9500 .
C17 C18 1.417(8) .
C17 H17 0.9500 .
C18 C19 1.389(9) .
C18 H18 0.9500 .
C19 H19 0.9500 .
C20 C21 1.412(7) .
C20 C24 1.431(6) .
C20 H20 0.9500 .
C21 C22 1.401(7) .
C21 H21 0.9500 .
C22 C23 1.411(7) .
C22 H22 0.9500 .
C23 C24 1.431(6) .
C23 H23 0.9500 .
C24 C25 1.487(6) .
C25 H25A 0.9900 .
C25 H25B 0.9900 .
C26 C27 1.497(7) .
C26 H26A 0.9900 .
C26 H26B 0.9900 .
C27 H27A 0.9900 .
C27 H27B 0.9900 .

loop_
_geom_hbond_atom_site_label_D
_geom_hbond_atom_site_label_H
_geom_hbond_atom_site_label_A
_geom_hbond_distance_DH
_geom_hbond_distance_HA
_geom_hbond_distance_DA
_geom_hbond_angle_DHA
_geom_hbond_site_symmetry_A
O1 H1A O4 0.89(2) 1.88(2) 2.767(7) 171(7) 4
O4 H4A S1 0.891(19) 2.74(3) 3.565(4) 155(5) 4
O4 H4A S2 0.891(19) 2.84(5) 3.377(4) 120(4) .
O4 H4B O1 0.888(19) 2.03(3) 2.877(7) 160(6) .

loop_
_geom_torsion_atom_site_label_1
_geom_torsion_atom_site_label_2
_geom_torsion_atom_site_label_3
_geom_torsion_atom_site_label_4
_geom_torsion
C5 C1 C2 C3 -0.2(7)
Fe1 C1 C2 C3 59.7(4)
C5 C1 C2 Fe1 -59.9(4)
C1 C2 C3 C4 0.3(7)
Fe1 C2 C3 C4 60.4(4)
C1 C2 C3 Fe1 -60.1(4)
C2 C3 C4 C5 -0.2(7)
Fe1 C3 C4 C5 59.9(4)
C2 C3 C4 Fe1 -60.0(4)
C2 C1 C5 C4 0.1(7)
Fe1 C1 C5 C4 -59.1(4)
C2 C1 C5 Fe1 59.3(4)
C3 C4 C5 C1 0.1(7)
Fe1 C4 C5 C1 59.3(4)
C3 C4 C5 Fe1 -59.2(4)
C10 C6 C7 C8 0.1(6)
Fe1 C6 C7 C8 59.2(4)
C10 C6 C7 Fe1 -59.1(3)
C6 C7 C8 C9 0.5(7)
Fe1 C7 C8 C9 59.6(4)
C6 C7 C8 Fe1 -59.1(4)
C7 C8 C9 C10 -0.9(6)
Fe1 C8 C9 C10 58.2(4)
C7 C8 C9 Fe1 -59.2(4)
C8 C9 C10 C6 1.0(6)
Fe1 C9 C10 C6 59.5(3)
C8 C9 C10 C11 -178.6(4)
Fe1 C9 C10 C11 -120.1(5)
C8 C9 C10 Fe1 -58.5(4)
C7 C6 C10 C9 -0.7(6)
Fe1 C6 C10 C9 -59.9(3)
C7 C6 C10 C11 178.9(4)
Fe1 C6 C10 C11 119.7(5)
C7 C6 C10 Fe1 59.2(4)
C14 N1 C11 C10 98.4(5)
C12 N1 C11 C10 -83.5(5)
C9 C10 C11 N1 -91.9(5)
C6 C10 C11 N1 88.6(5)
Fe1 C10 C11 N1 178.0(3)
C14 N1 C12 C13 97.1(5)
C11 N1 C12 C13 -81.0(5)
N1 C12 C13 O1 -59.1(6)
C12 N1 C14 S1 -178.9(3)
C11 N1 C14 S1 -0.9(6)
C12 N1 C14 S2 0.7(6)
C11 N1 C14 S2 178.7(3)
Pb S1 C14 N1 177.3(4)
Pb S1 C14 S2 -2.3(2)
Pb S2 C14 N1 -177.2(3)
Pb S2 C14 S1 2.4(2)
C19 C15 C16 C17 -1.9(7)
Fe2 C15 C16 C17 -60.6(4)
C19 C15 C16 Fe2 58.8(4)
C15 C16 C17 C18 1.6(7)
Fe2 C16 C17 C18 -58.7(4)
C15 C16 C17 Fe2 60.3(4)
C16 C17 C18 C19 -0.6(7)
Fe2 C17 C18 C19 -59.3(4)
C16 C17 C18 Fe2 58.6(4)
C17 C18 C19 C15 -0.6(7)
Fe2 C18 C19 C15 -60.0(4)
C17 C18 C19 Fe2 59.5(4)
C16 C15 C19 C18 1.5(7)
Fe2 C15 C19 C18 60.0(4)
C16 C15 C19 Fe2 -58.5(4)
C24 C20 C21 C22 -0.7(6)
Fe2 C20 C21 C22 -59.1(4)
C24 C20 C21 Fe2 58.4(3)
C20 C21 C22 C23 -0.4(6)
Fe2 C21 C22 C23 -59.3(4)
C20 C21 C22 Fe2 58.9(4)
C21 C22 C23 C24 1.3(6)
Fe2 C22 C23 C24 -58.3(3)
C21 C22 C23 Fe2 59.6(4)
C21 C20 C24 C23 1.5(6)
Fe2 C20 C24 C23 60.7(3)
C21 C20 C24 C25 -178.9(5)
Fe2 C20 C24 C25 -119.7(5)
C21 C20 C24 Fe2 -59.2(4)
C22 C23 C24 C20 -1.7(6)
Fe2 C23 C24 C20 -60.7(3)
C22 C23 C24 C25 178.7(5)
Fe2 C23 C24 C25 119.7(5)
C22 C23 C24 Fe2 59.0(4)
C28 N2 C25 C24 -112.2(5)
C26 N2 C25 C24 67.9(5)
C20 C24 C25 N2 -88.1(6)
C23 C24 C25 N2 91.5(6)
Fe2 C24 C25 N2 -177.4(3)
C28 N2 C26 C27 -1.3(6)
C25 N2 C26 C27 178.7(5)
C28 O3 C27 C26 1.2(6)
N2 C26 C27 O3 0.0(6)
C25 N2 C28 O3 -177.8(4)
C26 N2 C28 O3 2.2(5)
C25 N2 C28 S3 1.6(7)
C26 N2 C28 S3 -178.4(4)
C27 O3 C28 N2 -2.1(6)
C27 O3 C28 S3 178.5(4)
Pb S3 C28 N2 -163.7(4)
Pb S3 C28 O3 15.7(4)
